data_7157554
loop_
_publ_author_name
'Young, Matthew J.'
'Akien, Geoffrey R.'
'Evans, Nicholas H.'

_publ_section_title
;
 An amide hydrogen bond templated [1]rotaxane displaying a peptide motif -
 demonstrating an expedient route to synthetic mimics of lasso peptides.
;
_journal_issue 27
_journal_name_full 'Organic &amp; biomolecular chemistry'
_journal_page_first 5203
_journal_page_last 5209
_journal_paper_doi 10.1039/d0ob01190h
_journal_volume 18
_journal_year 2020
_chemical_absolute_configuration unk
_chemical_formula_moiety 'C28 H31 N3 O5, C H4 O'
_chemical_formula_sum 'C29 H35 N3 O6'
_chemical_formula_weight 521.60
_space_group_crystal_system monoclinic
_space_group_IT_number 4
_space_group_name_Hall 'P 2yb'
_space_group_name_H-M_alt 'P 1 21 1'
_atom_sites_solution_hydrogens mixed
_atom_sites_solution_primary dual
_audit_creation_date 2020-01-14
_audit_creation_method
;
Olex2 1.2
(compiled 2017.08.10 svn.r3458 for OlexSys, GUI svn.r5381)
;
_audit_update_record
;
2020-04-06 deposited with the CCDC.	2020-06-24 downloaded from the CCDC.
;
_cell_angle_alpha 90
_cell_angle_beta 100.176(3)
_cell_angle_gamma 90
_cell_formula_units_Z 4
_cell_length_a 7.9726(2)
_cell_length_b 30.0112(8)
_cell_length_c 11.2602(3)
_cell_measurement_reflns_used 6998
_cell_measurement_temperature 99.96(11)
_cell_measurement_theta_max 71.8890
_cell_measurement_theta_min 3.9740
_cell_volume 2651.82(12)
_computing_cell_refinement 'CrysAlisPro 1.171.40.53 (Rigaku OD, 2019)'
_computing_data_collection 'CrysAlisPro 1.171.40.53 (Rigaku OD, 2019)'
_computing_data_reduction 'CrysAlisPro 1.171.40.53 (Rigaku OD, 2019)'
_computing_molecular_graphics 'Olex2 (Dolomanov et al., 2009)'
_computing_publication_material 'Olex2 (Dolomanov et al., 2009)'
_computing_structure_refinement 'ShelXL (Sheldrick, 2015)'
_computing_structure_solution 'ShelXT (Sheldrick, 2015)'
_diffrn_ambient_environment N~2~
_diffrn_ambient_temperature 99.96(11)
_diffrn_detector 'CCD plate'
_diffrn_detector_area_resol_mean 5.2303
_diffrn_detector_type AtlasS2
_diffrn_measured_fraction_theta_full 0.998
_diffrn_measured_fraction_theta_max 0.974
_diffrn_measurement_details
;
List of Runs (angles in degrees, time in seconds):

  # Type    Start    End  Width  t~exp~   \w     \q     \k     \f   Frames
#--------------------------------------------------------------------------
  1  \w    -62.00 -27.00   1.00    9.84    --  -41.22  38.00  90.00   35
  2  \w    -88.00  -3.00   1.00    9.84    --  -41.22 125.00  90.00   85
  3  \w   -113.00 -18.00   1.00    9.84    --  -41.22 -57.00 -60.00   95
  4  \w    135.00 169.00   1.00   39.35    --  102.76  61.00  90.00   34
  5  \w     88.00 176.00   1.00   39.35    --  102.76  30.00-120.00   88
  6  \w     30.00 117.00   1.00   39.35    --  102.76-125.00  60.00   87
  7  \w     55.00 117.00   1.00   39.35    --  102.76-125.00-120.00   62
  8  \w    112.00 176.00   1.00   39.35    --  102.76 125.00-120.00   64
  9  \w    116.00 174.00   1.00   39.35    --  102.76 125.00  60.00   58
 10  \w    124.00 156.00   1.00   39.35    --  102.76 125.00-150.00   32
 11  \w     89.00 165.00   1.00   39.35    --  102.76  77.00 -30.00   76
;
_diffrn_measurement_device 'four-circle diffractometer'
_diffrn_measurement_device_type 'SuperNova, Dual, Cu at home/near, AtlasS2'
_diffrn_measurement_method '\w scans'
_diffrn_orient_matrix_type 'CrysAlisPro convention (1999,Acta A55,543-557)'
_diffrn_orient_matrix_UB_11 0.0493953000
_diffrn_orient_matrix_UB_12 -0.0055958000
_diffrn_orient_matrix_UB_13 0.1377735000
_diffrn_orient_matrix_UB_21 -0.0012445000
_diffrn_orient_matrix_UB_22 -0.0510077000
_diffrn_orient_matrix_UB_23 -0.0154819000
_diffrn_orient_matrix_UB_31 0.1899543000
_diffrn_orient_matrix_UB_32 0.0011527000
_diffrn_orient_matrix_UB_33 -0.0105774000
_diffrn_radiation_monochromator mirror
_diffrn_radiation_probe x-ray
_diffrn_radiation_type CuK\a
_diffrn_radiation_wavelength 1.54184
_diffrn_reflns_av_R_equivalents 0.0463
_diffrn_reflns_av_unetI/netI 0.0435
_diffrn_reflns_Laue_measured_fraction_full 0.998
_diffrn_reflns_Laue_measured_fraction_max 0.974
_diffrn_reflns_limit_h_max 9
_diffrn_reflns_limit_h_min -7
_diffrn_reflns_limit_k_max 34
_diffrn_reflns_limit_k_min -36
_diffrn_reflns_limit_l_max 13
_diffrn_reflns_limit_l_min -13
_diffrn_reflns_number 11400
_diffrn_reflns_point_group_measured_fraction_full 0.998
_diffrn_reflns_point_group_measured_fraction_max 0.974
_diffrn_reflns_theta_full 67.684
_diffrn_reflns_theta_max 72.099
_diffrn_reflns_theta_min 3.989
_diffrn_source 'micro-focus sealed X-ray tube'
_diffrn_source_type 'SuperNova (Cu) X-ray Source'
_exptl_absorpt_coefficient_mu 0.750
_exptl_absorpt_correction_T_max 1.00000
_exptl_absorpt_correction_T_min 0.61779
_exptl_absorpt_correction_type multi-scan
_exptl_absorpt_process_details
;
CrysAlisPro 1.171.40.53 (Rigaku Oxford Diffraction, 2019)
Empirical absorption correction using spherical harmonics,
 implemented in SCALE3 ABSPACK scaling algorithm.
;
_exptl_crystal_colour colourless
_exptl_crystal_colour_primary colourless
_exptl_crystal_density_diffrn 1.306
_exptl_crystal_description prism
_exptl_crystal_F_000 1112
_exptl_crystal_size_max 0.1
_exptl_crystal_size_mid 0.06
_exptl_crystal_size_min 0.02
_refine_diff_density_max 0.546
_refine_diff_density_min -0.359
_refine_diff_density_rms 0.070
_refine_ls_abs_structure_details
;
 Refined as an inversion twin.
;
_refine_ls_abs_structure_Flack 0.5(3)
_refine_ls_extinction_method none
_refine_ls_goodness_of_fit_ref 1.074
_refine_ls_hydrogen_treatment mixed
_refine_ls_matrix_type full
_refine_ls_number_parameters 709
_refine_ls_number_reflns 7672
_refine_ls_number_restraints 18
_refine_ls_restrained_S_all 1.082
_refine_ls_R_factor_all 0.0667
_refine_ls_R_factor_gt 0.0639
_refine_ls_shift/su_max 0.000
_refine_ls_shift/su_mean 0.000
_refine_ls_structure_factor_coef Fsqd
_refine_ls_weighting_details 'w=1/[\s^2^(Fo^2^)+(0.1157P)^2^+1.7488P] where P=(Fo^2^+2Fc^2^)/3'
_refine_ls_weighting_scheme calc
_refine_ls_wR_factor_gt 0.1809
_refine_ls_wR_factor_ref 0.1835
_reflns_Friedel_coverage 0.961
_reflns_Friedel_fraction_full 0.998
_reflns_Friedel_fraction_max 0.974
_reflns_number_gt 7163
_reflns_number_total 7672
_reflns_threshold_expression 'I > 2\s(I)'
_cod_data_source_file d0ob01190h2.cif
_cod_data_source_block mc256
_cod_depositor_comments 'Adding full bibliography for 7157554.cif.'
_cod_database_code 7157554
_shelxl_version_number 2014/6
_chemical_oxdiff_formula C28H30N3O5
_chemical_oxdiff_usercomment 'Nick E amino macrocyle'
_shelx_space_group_comment
;
The symmetry employed for this shelxl refinement is uniquely defined
by the following loop, which should always be used as a source of
symmetry information in preference to the above space-group names.
They are only intended as comments.
;
_diffrn_oxdiff_digest_frames
;
0158a108fe08afca8a02618fff34d3970c00025e2aa
;
_reflns_odcompleteness_completeness 99.75
_reflns_odcompleteness_iscentric 1
_reflns_odcompleteness_theta 66.49
_olex2_refinement_description
;
1. Twinned data refinement
 Scales: 0.5(3)
 0.5(3)
2. Fixed Uiso
 At 1.2 times of:
  All C(H) groups, All C(H,H) groups, All C(H,H,H,H) groups, All N(H) groups,
  All N(H,H) groups
 At 1.5 times of:
  All C(H,H,H) groups, All O(H) groups
3. Restrained distances
 O6A-H6A = O6-H6
 0.8 with sigma of 0.02
 O3A-C17A \\sim O3A-C16A \\sim O5_$1-C20_$1 \\sim O5B_$1-C20_$1 \\sim
O5B_$1-C21_$1 \\sim O5_$1-
 C21_$1
 with sigma of 0.02
4. Others
 Sof(H20C)=Sof(H20D)=Sof(H21C)=Sof(H21D)=Sof(O5B)=1-FVAR(1)
 Sof(O5)=Sof(H20A)=Sof(H20B)=Sof(H21A)=Sof(H21B)=FVAR(1)
5.a Rotating group:
 N2(H2A,H2B), N2A(H2AA)
5.b Secondary CH2 refined with riding coordinates:
 C9(H9A,H9B), C16(H16A,H16B), C17(H17A,H17B), C18(H18A,H18B), C19(H19A,H19B),
 C20(H20A,H20B), C20(H20C,H20D), C21(H21A,H21B), C21(H21C,H21D), C28(H28A,H28B),
  C9A(H9AA,H9AB), C16A(H16C,H16D), C17A(H17C,H17D), C18A(H18C,H18D), C19A(H19C,
 H19D), C20A(H20E,H20F), C21A(H21E,H21F), C28A(H28C,H28D)
5.c Aromatic/amide H refined with riding coordinates:
 N1(H1), N3(H3), C3(H3A), C5(H5), C7(H7), C11(H11), C12(H12), C14(H14),
 C15(H15), C0AA(H0AA), C24(H24), C26(H26), C27(H27), N1A(H1A), N3A(H3AA),
 C3A(H3AB), C5A(H5A), C7A(H7A), C11A(H11A), C12A(H12A), C14A(H14A), C15A(H15A),
 C23A(H23A), C24A(H24A), C26A(H26A), C27A(H27A)
5.d Idealised Me refined as rotating group:
 C29(H29A,H29B,H29C), C29A(H29D,H29E,H29F)
5.e Idealised tetrahedral OH refined as rotating group:
 O6(H6)
;
_olex2_exptl_crystal_mounting_method 'mounted on a Mitegen loop using Paratone-N oil'
_olex2_submission_special_instructions 'No special instructions were received'
_oxdiff_exptl_absorpt_empirical_details
;
Empirical correction (ABSPACK) includes:
- Absorption correction using spherical harmonics
- Frame scaling
;
_oxdiff_exptl_absorpt_empirical_full_max 1.364
_oxdiff_exptl_absorpt_empirical_full_min 0.667

loop_
_space_group_symop_operation_xyz
'x, y, z'
'-x, y+1/2, -z'

loop_
_atom_site_label
_atom_site_type_symbol
_atom_site_fract_x
_atom_site_fract_y
_atom_site_fract_z
_atom_site_U_iso_or_equiv
_atom_site_adp_type
_atom_site_occupancy
_atom_site_site_symmetry_order
_atom_site_calc_flag
_atom_site_refinement_flags_posn
_atom_site_refinement_flags_adp
_atom_site_refinement_flags_occupancy
_atom_site_disorder_assembly
_atom_site_disorder_group
O1 O 0.1340(4) 0.53946(13) 0.7043(3) 0.0250(8) Uani 1 1 d . . . . .
O2 O 0.0191(4) 0.52203(15) 0.0668(3) 0.0299(8) Uani 1 1 d . . . . .
O3 O 0.9566(4) 0.69555(14) 0.1345(3) 0.0307(8) Uani 1 1 d . . . . .
O4 O 1.1743(5) 0.71369(14) 0.3717(4) 0.0330(9) Uani 1 1 d . . . . .
O5 O 1.0033(6) 0.70731(17) 0.5695(4) 0.0290(17) Uani 0.749(15) 1 d D . P A 1
N1 N 0.3336(5) 0.57346(15) 0.6186(3) 0.0211(8) Uani 1 1 d . . . . .
H1 H 0.3678 0.5820 0.5540 0.025 Uiso 1 1 calc R . . . .
N2 N -0.3778(5) 0.51991(15) 0.3678(4) 0.0215(8) Uani 1 1 d . . . . .
H2A H -0.4175 0.5057 0.3018 0.026 Uiso 1 1 d GR . . . .
H2B H -0.3978 0.5042 0.4285 0.026 Uiso 1 1 d GR . . . .
N3 N 0.2320(5) 0.56806(15) 0.1469(3) 0.0216(8) Uani 1 1 d . . . . .
H3 H 0.2855 0.5817 0.2094 0.026 Uiso 1 1 calc R . . . .
C1 C 0.1838(5) 0.55190(17) 0.6124(4) 0.0207(9) Uani 1 1 d . . . . .
C2 C 0.0764(5) 0.54480(17) 0.4908(4) 0.0196(9) Uani 1 1 d . . . . .
C3 C -0.0955(6) 0.53570(17) 0.4859(4) 0.0198(9) Uani 1 1 d . . . . .
H3A H -0.1402 0.5352 0.5568 0.024 Uiso 1 1 calc R . . . .
C4 C -0.2020(5) 0.52737(16) 0.3757(4) 0.0201(9) Uani 1 1 d . . . . .
C5 C -0.1335(6) 0.52945(17) 0.2698(4) 0.0205(9) Uani 1 1 d . . . . .
H5 H -0.2025 0.5239 0.1957 0.025 Uiso 1 1 calc R . . . .
C6 C 0.0370(6) 0.53984(17) 0.2749(4) 0.0197(9) Uani 1 1 d . . . . .
C7 C 0.1443(5) 0.54691(17) 0.3837(4) 0.0201(9) Uani 1 1 d . . . . .
H7 H 0.2593 0.5529 0.3862 0.024 Uiso 1 1 calc R . . . .
C8 C 0.0965(5) 0.54215(18) 0.1549(4) 0.0209(9) Uani 1 1 d . . . . .
C9 C 0.2865(6) 0.57252(19) 0.0299(4) 0.0250(10) Uani 1 1 d . . . . .
H9A H 0.1893 0.5805 -0.0310 0.030 Uiso 1 1 calc R . . . .
H9B H 0.3297 0.5441 0.0073 0.030 Uiso 1 1 calc R . . . .
C10 C 0.4231(6) 0.60751(18) 0.0340(4) 0.0197(9) Uani 1 1 d . . . . .
C11 C 0.5922(6) 0.59515(18) 0.0456(4) 0.0247(10) Uani 1 1 d . . . . .
H11 H 0.6220 0.5652 0.0510 0.030 Uiso 1 1 calc R . . . .
C12 C 0.7187(6) 0.62763(19) 0.0491(5) 0.0254(10) Uani 1 1 d . . . . .
H12 H 0.8319 0.6190 0.0553 0.030 Uiso 1 1 calc R . . . .
C13 C 0.6775(6) 0.67233(18) 0.0436(4) 0.0230(10) Uani 1 1 d . . . . .
C14 C 0.5080(6) 0.68490(18) 0.0314(4) 0.0254(10) Uani 1 1 d . . . . .
H14 H 0.4783 0.7149 0.0260 0.030 Uiso 1 1 calc R . . . .
C15 C 0.3823(6) 0.65247(19) 0.0274(5) 0.0263(10) Uani 1 1 d . . . . .
H15 H 0.2689 0.6611 0.0201 0.032 Uiso 1 1 calc R . . . .
C16 C 0.8130(6) 0.70797(19) 0.0459(5) 0.0272(11) Uani 1 1 d . . . . .
H16A H 0.8460 0.7104 -0.0327 0.033 Uiso 1 1 calc R . . . .
H16B H 0.7692 0.7366 0.0662 0.033 Uiso 1 1 calc R . . . .
C17 C 1.0829(6) 0.72975(18) 0.1552(5) 0.0271(10) Uani 1 1 d . . . . .
H17A H 1.0330 0.7573 0.1776 0.032 Uiso 1 1 calc R . . . .
H17B H 1.1295 0.7350 0.0824 0.032 Uiso 1 1 calc R . . . .
C18 C 1.2230(6) 0.7143(2) 0.2566(5) 0.0331(12) Uani 1 1 d . . . . .
H18A H 1.2584 0.6846 0.2381 0.040 Uiso 1 1 calc R . . . .
H18B H 1.3205 0.7339 0.2598 0.040 Uiso 1 1 calc R . . . .
C19 C 1.0764(8) 0.6756(2) 0.3916(6) 0.0378(14) Uani 1 1 d . . . . .
H19A H 1.1284 0.6492 0.3640 0.045 Uiso 1 1 calc R . . . .
H19B H 0.9627 0.6784 0.3444 0.045 Uiso 1 1 calc R . . . .
C20 C 1.0640(9) 0.6701(2) 0.5167(5) 0.0423(14) Uani 1 1 d D . . . .
H20A H 0.9893 0.6451 0.5239 0.051 Uiso 0.749(15) 1 calc R . P A 1
H20B H 1.1760 0.6627 0.5615 0.051 Uiso 0.749(15) 1 calc R . P A 1
H20C H 0.9415 0.6705 0.5125 0.051 Uiso 0.251(15) 1 calc R . P A 2
H20D H 1.0956 0.6390 0.5294 0.051 Uiso 0.251(15) 1 calc R . P A 2
C21 C 1.0009(7) 0.7017(2) 0.6971(5) 0.0345(13) Uani 1 1 d D . . . .
H21A H 0.9859 0.7305 0.7331 0.041 Uiso 0.749(15) 1 calc R . P A 1
H21B H 1.1087 0.6894 0.7368 0.041 Uiso 0.749(15) 1 calc R . P A 1
H21C H 0.9506 0.7292 0.6617 0.041 Uiso 0.251(15) 1 calc R . P A 2
H21D H 1.0646 0.7091 0.7762 0.041 Uiso 0.251(15) 1 calc R . P A 2
C22 C 0.8570(6) 0.67092(19) 0.7148(4) 0.0263(11) Uani 1 1 d . . . . .
C0AA C 0.6904(7) 0.68708(19) 0.7003(5) 0.0294(11) Uani 1 1 d . . . . .
H0AA H 0.6691 0.7172 0.6849 0.035 Uiso 1 1 calc R . . . .
C24 C 0.5567(6) 0.65840(19) 0.7087(5) 0.0267(10) Uani 1 1 d . . . . .
H24 H 0.4468 0.6698 0.7005 0.032 Uiso 1 1 calc R . . . .
C25 C 0.5831(6) 0.61308(19) 0.7293(4) 0.0222(10) Uani 1 1 d . . . . .
C26 C 0.7489(6) 0.59728(18) 0.7459(4) 0.0236(10) Uani 1 1 d . . . . .
H26 H 0.7700 0.5672 0.7610 0.028 Uiso 1 1 calc R . . . .
C27 C 0.8852(6) 0.6263(2) 0.7402(5) 0.0267(11) Uani 1 1 d . . . . .
H27 H 0.9959 0.6153 0.7536 0.032 Uiso 1 1 calc R . . . .
C28 C 0.4370(6) 0.58214(19) 0.7376(4) 0.0246(10) Uani 1 1 d . . . . .
H28A H 0.4814 0.5542 0.7734 0.030 Uiso 1 1 calc R . . . .
H28B H 0.3658 0.5952 0.7898 0.030 Uiso 1 1 calc R . . . .
O1A O 1.4188(4) 0.46394(13) 0.4919(3) 0.0250(8) Uani 1 1 d . . . . .
O2A O 1.5392(4) 0.47536(14) 1.1318(3) 0.0292(8) Uani 1 1 d . . . . .
O3A O 0.6300(5) 0.29385(14) 0.9973(4) 0.0358(9) Uani 1 1 d D . . . .
O4A O 0.3819(4) 0.28311(14) 0.7878(3) 0.0301(8) Uani 1 1 d . . . . .
O5A O 0.4754(4) 0.30440(13) 0.5519(3) 0.0277(8) Uani 1 1 d . . . . .
N1A N 1.2197(5) 0.42919(15) 0.5759(3) 0.0209(8) Uani 1 1 d . . . . .
H1A H 1.1874 0.4194 0.6399 0.025 Uiso 1 1 calc R . . . .
N2A N 1.9325(5) 0.48100(15) 0.8271(4) 0.0211(8) Uani 1 1 d . . . . .
H2AA H 1.9490 0.4968 0.7663 0.025 Uiso 1 1 d GR . . . .
H2AB H 1.991(7) 0.492(2) 0.899(5) 0.019(13) Uiso 1 1 d . . . . .
N3A N 1.3227(5) 0.43132(16) 1.0471(4) 0.0232(9) Uani 1 1 d . . . . .
H3AA H 1.2681 0.4187 0.9832 0.028 Uiso 1 1 calc R . . . .
C1A C 1.3704(5) 0.45072(17) 0.5831(4) 0.0195(9) Uani 1 1 d . . . . .
C2A C 1.4775(6) 0.45670(17) 0.7058(4) 0.0204(9) Uani 1 1 d . . . . .
C3A C 1.6502(5) 0.46632(16) 0.7103(4) 0.0185(9) Uani 1 1 d . . . . .
H3AB H 1.6939 0.4680 0.6392 0.022 Uiso 1 1 calc R . . . .
C4A C 1.7571(5) 0.47340(17) 0.8204(4) 0.0202(9) Uani 1 1 d . . . . .
C5A C 1.6898(6) 0.47074(17) 0.9262(4) 0.0203(9) Uani 1 1 d . . . . .
H5A H 1.7601 0.4758 1.0002 0.024 Uiso 1 1 calc R . . . .
C6A C 1.5182(6) 0.46062(17) 0.9226(4) 0.0200(9) Uani 1 1 d . . . . .
C7A C 1.4123(5) 0.45414(17) 0.8121(4) 0.0192(9) Uani 1 1 d . . . . .
H7A H 1.2973 0.4481 0.8093 0.023 Uiso 1 1 calc R . . . .
C8A C 1.4606(6) 0.45693(18) 1.0416(4) 0.0205(9) Uani 1 1 d . . . . .
C9A C 1.2680(6) 0.4255(2) 1.1631(4) 0.0273(11) Uani 1 1 d . . . . .
H9AA H 1.2344 0.4541 1.1915 0.033 Uiso 1 1 calc R . . . .
H9AB H 1.3625 0.4142 1.2217 0.033 Uiso 1 1 calc R . . . .
C10A C 1.1198(6) 0.39328(18) 1.1529(4) 0.0223(10) Uani 1 1 d . . . . .
C11A C 1.1428(6) 0.3482(2) 1.1366(5) 0.0288(11) Uani 1 1 d . . . . .
H11A H 1.2506 0.3374 1.1316 0.035 Uiso 1 1 calc R . . . .
C12A C 1.0059(7) 0.31882(19) 1.1276(5) 0.0288(11) Uani 1 1 d . . . . .
H12A H 1.0227 0.2886 1.1156 0.035 Uiso 1 1 calc R . . . .
C13A C 0.8445(6) 0.33433(19) 1.1364(4) 0.0245(10) Uani 1 1 d . . . . .
C14A C 0.8217(6) 0.37909(19) 1.1544(4) 0.0236(10) Uani 1 1 d . . . . .
H14A H 0.7145 0.3897 1.1619 0.028 Uiso 1 1 calc R . . . .
C15A C 0.9590(6) 0.40891(19) 1.1613(4) 0.0235(10) Uani 1 1 d . . . . .
H15A H 0.9418 0.4392 1.1717 0.028 Uiso 1 1 calc R . . . .
C16A C 0.6969(7) 0.3023(2) 1.1212(5) 0.0313(12) Uani 1 1 d D . . . .
H16C H 0.7341 0.2745 1.1609 0.038 Uiso 1 1 calc R . . . .
H16D H 0.6076 0.3146 1.1598 0.038 Uiso 1 1 calc R . . . .
C17A C 0.5352(7) 0.3302(2) 0.9390(5) 0.0319(11) Uani 1 1 d D . . . .
H17C H 0.6029 0.3572 0.9523 0.038 Uiso 1 1 calc R . . . .
H17D H 0.4330 0.3345 0.9733 0.038 Uiso 1 1 calc R . . . .
C18A C 0.4875(7) 0.3217(2) 0.8076(5) 0.0332(12) Uani 1 1 d . . . . .
H18C H 0.4268 0.3473 0.7684 0.040 Uiso 1 1 calc R . . . .
H18D H 0.5894 0.3173 0.7731 0.040 Uiso 1 1 calc R . . . .
C19A C 0.2731(6) 0.2823(2) 0.6739(5) 0.0291(11) Uani 1 1 d . . . . .
H19C H 0.2220 0.3115 0.6582 0.035 Uiso 1 1 calc R . . . .
H19D H 0.1818 0.2612 0.6773 0.035 Uiso 1 1 calc R . . . .
C20A C 0.3597(6) 0.26980(18) 0.5702(5) 0.0262(10) Uani 1 1 d . . . . .
H20E H 0.4211 0.2420 0.5878 0.031 Uiso 1 1 calc R . . . .
H20F H 0.2753 0.2657 0.4976 0.031 Uiso 1 1 calc R . . . .
C21A C 0.5679(6) 0.29397(19) 0.4594(5) 0.0269(10) Uani 1 1 d . . . . .
H21E H 0.4923 0.2945 0.3817 0.032 Uiso 1 1 calc R . . . .
H21F H 0.6160 0.2643 0.4721 0.032 Uiso 1 1 calc R . . . .
C22A C 0.7088(6) 0.32770(18) 0.4603(4) 0.0225(10) Uani 1 1 d . . . . .
C23A C 0.6746(6) 0.37305(19) 0.4606(4) 0.0251(10) Uani 1 1 d . . . . .
H23A H 0.5638 0.3828 0.4603 0.030 Uiso 1 1 calc R . . . .
C24A C 0.8059(6) 0.40426(18) 0.4611(4) 0.0244(10) Uani 1 1 d . . . . .
H24A H 0.7822 0.4346 0.4621 0.029 Uiso 1 1 calc R . . . .
C25A C 0.9711(6) 0.38979(17) 0.4603(4) 0.0200(9) Uani 1 1 d . . . . .
C26A C 1.0024(6) 0.34469(18) 0.4573(4) 0.0242(10) Uani 1 1 d . . . . .
H26A H 1.1120 0.3349 0.4537 0.029 Uiso 1 1 calc R . . . .
C27A C 0.8737(6) 0.31348(19) 0.4595(4) 0.0258(10) Uani 1 1 d . . . . .
H27A H 0.8985 0.2832 0.4604 0.031 Uiso 1 1 calc R . . . .
C28A C 1.1127(6) 0.42290(18) 0.4574(4) 0.0220(10) Uani 1 1 d . . . . .
H28C H 1.1831 0.4126 0.4010 0.026 Uiso 1 1 calc R . . . .
H28D H 1.0636 0.4513 0.4287 0.026 Uiso 1 1 calc R . . . .
O6 O 0.4708(4) 0.60394(13) 0.3789(4) 0.0285(8) Uani 1 1 d D . . . .
H6 H 0.5163 0.5801 0.3683 0.043 Uiso 1 1 calc DGR . . . .
C29 C 0.5921(8) 0.6393(2) 0.3807(6) 0.0382(13) Uani 1 1 d . . . . .
H29A H 0.6348 0.6394 0.3061 0.057 Uiso 1 1 calc GR . . . .
H29B H 0.6848 0.6349 0.4466 0.057 Uiso 1 1 calc GR . . . .
H29C H 0.5379 0.6673 0.3904 0.057 Uiso 1 1 calc GR . . . .
O6A O 1.0814(4) 0.39712(13) 0.8087(3) 0.0264(8) Uani 1 1 d D . . . .
H6A H 1.048(8) 0.4220(12) 0.822(6) 0.029(16) Uiso 1 1 d D . . . .
C29A C 0.9609(8) 0.3617(2) 0.8037(6) 0.0378(13) Uani 1 1 d . . . . .
H29D H 0.8787 0.3640 0.7306 0.057 Uiso 1 1 calc GR . . . .
H29E H 0.9039 0.3637 0.8718 0.057 Uiso 1 1 calc GR . . . .
H29F H 1.0190 0.3336 0.8054 0.057 Uiso 1 1 calc GR . . . .
O5B O 1.1171(17) 0.6868(7) 0.6262(12) 0.043(6) Uani 0.251(15) 1 d D . P A 2

loop_
_atom_site_aniso_label
_atom_site_aniso_U_11
_atom_site_aniso_U_22
_atom_site_aniso_U_33
_atom_site_aniso_U_23
_atom_site_aniso_U_13
_atom_site_aniso_U_12
O1 0.0207(15) 0.036(2) 0.0191(15) 0.0008(15) 0.0069(12) -0.0051(14)
O2 0.0265(17) 0.047(2) 0.0171(16) -0.0045(15) 0.0055(13) -0.0140(16)
O3 0.0234(16) 0.030(2) 0.0378(19) 0.0026(16) 0.0039(15) -0.0098(15)
O4 0.0330(18) 0.034(2) 0.0347(19) -0.0012(16) 0.0136(16) -0.0133(16)
O5 0.028(3) 0.027(3) 0.035(3) -0.002(2) 0.015(2) -0.005(2)
N1 0.0153(16) 0.035(2) 0.0136(17) -0.0007(16) 0.0052(13) -0.0055(16)
N2 0.0172(17) 0.029(2) 0.0200(18) 0.0012(16) 0.0065(14) -0.0014(15)
N3 0.0200(17) 0.031(2) 0.0155(17) -0.0028(16) 0.0069(14) -0.0085(16)
C1 0.016(2) 0.026(3) 0.022(2) 0.0006(19) 0.0075(17) -0.0007(17)
C2 0.016(2) 0.024(2) 0.020(2) 0.0004(18) 0.0065(17) -0.0006(17)
C3 0.019(2) 0.025(2) 0.017(2) -0.0002(18) 0.0071(16) -0.0005(18)
C4 0.016(2) 0.021(2) 0.025(2) 0.0012(18) 0.0085(17) 0.0006(17)
C5 0.020(2) 0.024(2) 0.018(2) -0.0013(18) 0.0058(17) -0.0031(18)
C6 0.018(2) 0.023(2) 0.020(2) 0.0001(18) 0.0074(17) 0.0001(18)
C7 0.017(2) 0.023(2) 0.022(2) -0.0008(18) 0.0094(17) -0.0029(17)
C8 0.016(2) 0.029(3) 0.018(2) 0.0022(19) 0.0051(17) -0.0030(18)
C9 0.024(2) 0.031(3) 0.021(2) -0.003(2) 0.0081(18) -0.010(2)
C10 0.017(2) 0.031(3) 0.0124(18) 0.0001(18) 0.0069(16) -0.0054(19)
C11 0.025(2) 0.024(3) 0.025(2) -0.001(2) 0.0049(19) -0.0044(19)
C12 0.018(2) 0.030(3) 0.027(2) -0.001(2) 0.0029(18) -0.0021(19)
C13 0.025(2) 0.026(3) 0.019(2) -0.0009(18) 0.0097(18) -0.0089(19)
C14 0.027(2) 0.025(3) 0.027(2) 0.000(2) 0.0124(19) -0.0008(19)
C15 0.023(2) 0.029(3) 0.030(2) -0.005(2) 0.0127(19) -0.002(2)
C16 0.029(2) 0.028(3) 0.027(2) 0.001(2) 0.011(2) -0.005(2)
C17 0.026(2) 0.027(3) 0.032(3) 0.001(2) 0.014(2) -0.0060(19)
C18 0.026(2) 0.044(3) 0.033(3) 0.004(2) 0.014(2) -0.007(2)
C19 0.050(3) 0.030(3) 0.040(3) -0.006(2) 0.026(3) -0.016(3)
C20 0.067(4) 0.030(3) 0.034(3) -0.004(2) 0.019(3) -0.012(3)
C21 0.037(3) 0.036(3) 0.035(3) -0.007(2) 0.019(2) -0.020(2)
C22 0.029(2) 0.033(3) 0.019(2) -0.003(2) 0.0083(19) -0.012(2)
C0AA 0.035(3) 0.027(3) 0.029(2) 0.002(2) 0.013(2) -0.003(2)
C24 0.020(2) 0.030(3) 0.031(2) 0.003(2) 0.0048(19) -0.0013(19)
C25 0.016(2) 0.035(3) 0.016(2) 0.0000(19) 0.0054(16) -0.0038(19)
C26 0.026(2) 0.026(3) 0.020(2) 0.0020(18) 0.0085(18) -0.0022(19)
C27 0.017(2) 0.036(3) 0.027(2) 0.001(2) 0.0068(18) -0.001(2)
C28 0.022(2) 0.038(3) 0.014(2) -0.0004(19) 0.0046(17) -0.011(2)
O1A 0.0226(16) 0.034(2) 0.0190(16) 0.0010(14) 0.0063(13) -0.0068(14)
O2A 0.0244(16) 0.045(2) 0.0196(16) -0.0066(15) 0.0078(13) -0.0123(16)
O3A 0.0363(19) 0.033(2) 0.035(2) 0.0009(17) -0.0021(16) -0.0037(16)
O4A 0.0305(17) 0.031(2) 0.0275(17) 0.0038(15) 0.0019(14) -0.0114(15)
O5A 0.0234(16) 0.029(2) 0.0329(19) -0.0003(15) 0.0113(14) -0.0081(14)
N1A 0.0180(17) 0.031(2) 0.0148(17) -0.0007(16) 0.0049(14) -0.0061(16)
N2A 0.0149(17) 0.032(2) 0.0182(18) 0.0004(17) 0.0066(14) -0.0032(15)
N3A 0.0191(18) 0.035(2) 0.0166(18) -0.0016(16) 0.0066(14) -0.0069(16)
C1A 0.0133(19) 0.026(2) 0.021(2) 0.0008(19) 0.0080(17) -0.0002(17)
C2A 0.016(2) 0.024(2) 0.022(2) -0.0003(19) 0.0084(17) -0.0010(17)
C3A 0.018(2) 0.023(2) 0.017(2) 0.0007(17) 0.0081(16) -0.0007(17)
C4A 0.018(2) 0.022(2) 0.022(2) 0.0014(18) 0.0083(17) -0.0012(17)
C5A 0.021(2) 0.025(2) 0.016(2) -0.0007(18) 0.0048(16) -0.0018(18)
C6A 0.020(2) 0.021(2) 0.021(2) -0.0019(18) 0.0089(17) -0.0009(17)
C7A 0.0139(19) 0.026(2) 0.019(2) 0.0015(18) 0.0064(16) -0.0028(17)
C8A 0.017(2) 0.029(3) 0.016(2) -0.0008(19) 0.0040(16) -0.0022(18)
C9A 0.022(2) 0.045(3) 0.017(2) -0.002(2) 0.0072(18) -0.011(2)
C10A 0.023(2) 0.032(3) 0.0126(19) 0.0012(18) 0.0080(17) -0.007(2)
C11A 0.022(2) 0.038(3) 0.030(2) 0.001(2) 0.014(2) -0.002(2)
C12A 0.034(2) 0.027(3) 0.028(2) 0.001(2) 0.011(2) -0.005(2)
C13A 0.021(2) 0.036(3) 0.017(2) 0.0037(19) 0.0050(17) -0.010(2)
C14A 0.016(2) 0.036(3) 0.019(2) 0.002(2) 0.0044(17) -0.0041(19)
C15A 0.019(2) 0.032(3) 0.019(2) 0.001(2) 0.0023(17) -0.0020(19)
C16A 0.025(2) 0.039(3) 0.028(2) 0.007(2) 0.001(2) -0.013(2)
C17A 0.034(3) 0.034(3) 0.026(2) 0.000(2) -0.001(2) -0.001(2)
C18A 0.035(3) 0.029(3) 0.033(3) 0.001(2) -0.001(2) -0.013(2)
C19A 0.018(2) 0.043(3) 0.027(2) 0.001(2) 0.0030(18) -0.008(2)
C20A 0.017(2) 0.030(3) 0.031(2) 0.003(2) 0.0029(18) -0.0061(18)
C21A 0.027(2) 0.029(3) 0.027(2) 0.002(2) 0.0096(19) -0.006(2)
C22A 0.023(2) 0.028(3) 0.018(2) -0.0021(19) 0.0079(17) -0.0071(19)
C23A 0.021(2) 0.028(3) 0.029(2) -0.001(2) 0.0126(19) -0.0025(19)
C24A 0.027(2) 0.022(2) 0.027(2) -0.0038(19) 0.0108(19) -0.0040(19)
C25A 0.019(2) 0.028(3) 0.0139(19) -0.0025(18) 0.0047(16) -0.0060(19)
C26A 0.017(2) 0.030(3) 0.026(2) 0.003(2) 0.0060(18) 0.0004(18)
C27A 0.026(2) 0.026(3) 0.027(2) 0.0024(19) 0.0067(19) 0.001(2)
C28A 0.021(2) 0.031(3) 0.014(2) 0.0003(18) 0.0041(17) -0.0071(19)
O6 0.0209(16) 0.027(2) 0.038(2) -0.0035(16) 0.0080(15) -0.0037(14)
C29 0.039(3) 0.030(3) 0.042(3) 0.003(2) -0.003(2) -0.013(2)
O6A 0.0187(15) 0.028(2) 0.0352(19) -0.0019(16) 0.0120(14) -0.0047(14)
C29A 0.045(3) 0.031(3) 0.042(3) -0.001(2) 0.019(3) -0.017(3)
O5B 0.016(8) 0.067(14) 0.046(10) -0.002(9) 0.010(7) -0.019(8)

loop_
_atom_type_symbol
_atom_type_description
_atom_type_scat_dispersion_real
_atom_type_scat_dispersion_imag
_atom_type_scat_source
C C 0.0181 0.0091 'International Tables Vol C Tables 4.2.6.8 and 6.1.1.4'
H H 0.0000 0.0000 'International Tables Vol C Tables 4.2.6.8 and 6.1.1.4'
N N 0.0311 0.0180 'International Tables Vol C Tables 4.2.6.8 and 6.1.1.4'
O O 0.0492 0.0322 'International Tables Vol C Tables 4.2.6.8 and 6.1.1.4'

loop_
_geom_angle_atom_site_label_1
_geom_angle_atom_site_label_2
_geom_angle_atom_site_label_3
_geom_angle
_geom_angle_site_symmetry_1
_geom_angle_site_symmetry_3
_geom_angle_publ_flag
C17 O3 C16 112.4(4) . . ?
C18 O4 C19 113.7(4) . . ?
C20 O5 C21 113.4(5) . . ?
C1 N1 H1 120.6 . . ?
C1 N1 C28 118.8(4) . . ?
C28 N1 H1 120.6 . . ?
H2A N2 H2B 108.5 . . ?
C4 N2 H2A 109.9 . . ?
C4 N2 H2B 110.8 . . ?
C8 N3 H3 120.6 . . ?
C8 N3 C9 118.8(4) . . ?
C9 N3 H3 120.6 . . ?
O1 C1 N1 121.1(4) . . ?
O1 C1 C2 120.6(4) . . ?
N1 C1 C2 118.3(4) . . ?
C3 C2 C1 117.7(4) . . ?
C3 C2 C7 120.1(4) . . ?
C7 C2 C1 122.2(4) . . ?
C2 C3 H3A 119.6 . . ?
C2 C3 C4 120.7(4) . . ?
C4 C3 H3A 119.6 . . ?
C3 C4 N2 121.8(4) . . ?
C3 C4 C5 118.8(4) . . ?
C5 C4 N2 119.2(4) . . ?
C4 C5 H5 119.9 . . ?
C6 C5 C4 120.2(4) . . ?
C6 C5 H5 119.9 . . ?
C5 C6 C8 115.7(4) . . ?
C7 C6 C5 121.4(4) . . ?
C7 C6 C8 122.9(4) . . ?
C2 C7 H7 120.6 . . ?
C6 C7 C2 118.7(4) . . ?
C6 C7 H7 120.6 . . ?
O2 C8 N3 121.6(4) . . ?
O2 C8 C6 120.4(4) . . ?
N3 C8 C6 117.9(4) . . ?
N3 C9 H9A 109.4 . . ?
N3 C9 H9B 109.4 . . ?
N3 C9 C10 111.3(4) . . ?
H9A C9 H9B 108.0 . . ?
C10 C9 H9A 109.4 . . ?
C10 C9 H9B 109.4 . . ?
C11 C10 C9 120.2(5) . . ?
C11 C10 C15 118.8(4) . . ?
C15 C10 C9 121.0(4) . . ?
C10 C11 H11 119.9 . . ?
C10 C11 C12 120.1(5) . . ?
C12 C11 H11 119.9 . . ?
C11 C12 H12 119.6 . . ?
C13 C12 C11 120.8(5) . . ?
C13 C12 H12 119.6 . . ?
C12 C13 C14 119.3(4) . . ?
C12 C13 C16 121.5(4) . . ?
C14 C13 C16 119.2(5) . . ?
C13 C14 H14 120.1 . . ?
C13 C14 C15 119.8(5) . . ?
C15 C14 H14 120.1 . . ?
C10 C15 C14 121.2(5) . . ?
C10 C15 H15 119.4 . . ?
C14 C15 H15 119.4 . . ?
O3 C16 C13 107.9(4) . . ?
O3 C16 H16A 110.1 . . ?
O3 C16 H16B 110.1 . . ?
C13 C16 H16A 110.1 . . ?
C13 C16 H16B 110.1 . . ?
H16A C16 H16B 108.4 . . ?
O3 C17 H17A 110.1 . . ?
O3 C17 H17B 110.1 . . ?
O3 C17 C18 107.9(4) . . ?
H17A C17 H17B 108.4 . . ?
C18 C17 H17A 110.1 . . ?
C18 C17 H17B 110.1 . . ?
O4 C18 C17 114.0(4) . . ?
O4 C18 H18A 108.7 . . ?
O4 C18 H18B 108.7 . . ?
C17 C18 H18A 108.7 . . ?
C17 C18 H18B 108.7 . . ?
H18A C18 H18B 107.6 . . ?
O4 C19 H19A 109.1 . . ?
O4 C19 H19B 109.1 . . ?
O4 C19 C20 112.3(5) . . ?
H19A C19 H19B 107.9 . . ?
C20 C19 H19A 109.1 . . ?
C20 C19 H19B 109.1 . . ?
O5 C20 C19 114.6(6) . . ?
O5 C20 H20A 108.6 . . ?
O5 C20 H20B 108.6 . . ?
C19 C20 H20A 108.6 . . ?
C19 C20 H20B 108.6 . . ?
C19 C20 H20C 101.2 . . ?
C19 C20 H20D 101.2 . . ?
H20A C20 H20B 107.6 . . ?
H20C C20 H20D 104.5 . . ?
O5B C20 C19 143.1(9) . . ?
O5B C20 H20C 101.2 . . ?
O5B C20 H20D 101.2 . . ?
O5 C21 H21A 109.6 . . ?
O5 C21 H21B 109.6 . . ?
O5 C21 C22 110.1(4) . . ?
H21A C21 H21B 108.1 . . ?
H21C C21 H21D 107.1 . . ?
C22 C21 H21A 109.6 . . ?
C22 C21 H21B 109.6 . . ?
C22 C21 H21C 107.7 . . ?
C22 C21 H21D 107.7 . . ?
O5B C21 H21C 107.7 . . ?
O5B C21 H21D 107.7 . . ?
O5B C21 C22 118.3(8) . . ?
C0AA C22 C21 120.0(5) . . ?
C27 C22 C21 121.4(5) . . ?
C27 C22 C0AA 118.6(5) . . ?
C22 C0AA H0AA 119.9 . . ?
C24 C0AA C22 120.2(5) . . ?
C24 C0AA H0AA 119.9 . . ?
C0AA C24 H24 119.2 . . ?
C0AA C24 C25 121.6(5) . . ?
C25 C24 H24 119.2 . . ?
C24 C25 C28 121.2(4) . . ?
C26 C25 C24 118.1(4) . . ?
C26 C25 C28 120.7(5) . . ?
C25 C26 H26 119.7 . . ?
C25 C26 C27 120.7(5) . . ?
C27 C26 H26 119.7 . . ?
C22 C27 C26 120.8(5) . . ?
C22 C27 H27 119.6 . . ?
C26 C27 H27 119.6 . . ?
N1 C28 C25 111.7(4) . . ?
N1 C28 H28A 109.3 . . ?
N1 C28 H28B 109.3 . . ?
C25 C28 H28A 109.3 . . ?
C25 C28 H28B 109.3 . . ?
H28A C28 H28B 108.0 . . ?
C17A O3A C16A 113.1(4) . . ?
C19A O4A C18A 114.0(4) . . ?
C21A O5A C20A 112.3(4) . . ?
C1A N1A H1A 120.5 . . ?
C1A N1A C28A 119.0(4) . . ?
C28A N1A H1A 120.5 . . ?
H2AA N2A H2AB 112.7 . . ?
C4A N2A H2AA 109.7 . . ?
C4A N2A H2AB 117(3) . . ?
C8A N3A H3AA 120.5 . . ?
C8A N3A C9A 118.9(4) . . ?
C9A N3A H3AA 120.5 . . ?
O1A C1A N1A 120.8(4) . . ?
O1A C1A C2A 121.4(4) . . ?
N1A C1A C2A 117.9(4) . . ?
C3A C2A C1A 117.1(4) . . ?
C7A C2A C1A 123.2(4) . . ?
C7A C2A C3A 119.7(4) . . ?
C2A C3A H3AB 119.7 . . ?
C4A C3A C2A 120.6(4) . . ?
C4A C3A H3AB 119.7 . . ?
C3A C4A N2A 121.3(4) . . ?
C3A C4A C5A 119.1(4) . . ?
C5A C4A N2A 119.6(4) . . ?
C4A C5A H5A 119.6 . . ?
C4A C5A C6A 120.8(4) . . ?
C6A C5A H5A 119.6 . . ?
C5A C6A C8A 116.4(4) . . ?
C7A C6A C5A 119.7(4) . . ?
C7A C6A C8A 123.9(4) . . ?
C2A C7A H7A 119.9 . . ?
C6A C7A C2A 120.3(4) . . ?
C6A C7A H7A 119.9 . . ?
O2A C8A N3A 121.3(4) . . ?
O2A C8A C6A 121.0(4) . . ?
N3A C8A C6A 117.6(4) . . ?
N3A C9A H9AA 109.4 . . ?
N3A C9A H9AB 109.4 . . ?
N3A C9A C10A 111.2(4) . . ?
H9AA C9A H9AB 108.0 . . ?
C10A C9A H9AA 109.4 . . ?
C10A C9A H9AB 109.4 . . ?
C11A C10A C9A 121.0(5) . . ?
C11A C10A C15A 119.2(5) . . ?
C15A C10A C9A 119.9(5) . . ?
C10A C11A H11A 119.7 . . ?
C10A C11A C12A 120.6(5) . . ?
C12A C11A H11A 119.7 . . ?
C11A C12A H12A 119.8 . . ?
C13A C12A C11A 120.4(5) . . ?
C13A C12A H12A 119.8 . . ?
C12A C13A C16A 119.6(5) . . ?
C14A C13A C12A 119.1(5) . . ?
C14A C13A C16A 121.2(5) . . ?
C13A C14A H14A 119.7 . . ?
C13A C14A C15A 120.5(4) . . ?
C15A C14A H14A 119.7 . . ?
C10A C15A C14A 120.2(5) . . ?
C10A C15A H15A 119.9 . . ?
C14A C15A H15A 119.9 . . ?
O3A C16A C13A 112.1(4) . . ?
O3A C16A H16C 109.2 . . ?
O3A C16A H16D 109.2 . . ?
C13A C16A H16C 109.2 . . ?
C13A C16A H16D 109.2 . . ?
H16C C16A H16D 107.9 . . ?
O3A C17A H17C 109.5 . . ?
O3A C17A H17D 109.5 . . ?
O3A C17A C18A 110.6(5) . . ?
H17C C17A H17D 108.1 . . ?
C18A C17A H17C 109.5 . . ?
C18A C17A H17D 109.5 . . ?
O4A C18A C17A 109.6(5) . . ?
O4A C18A H18C 109.8 . . ?
O4A C18A H18D 109.8 . . ?
C17A C18A H18C 109.8 . . ?
C17A C18A H18D 109.8 . . ?
H18C C18A H18D 108.2 . . ?
O4A C19A H19C 108.6 . . ?
O4A C19A H19D 108.6 . . ?
O4A C19A C20A 114.6(4) . . ?
H19C C19A H19D 107.6 . . ?
C20A C19A H19C 108.6 . . ?
C20A C19A H19D 108.6 . . ?
O5A C20A C19A 109.1(4) . . ?
O5A C20A H20E 109.9 . . ?
O5A C20A H20F 109.9 . . ?
C19A C20A H20E 109.9 . . ?
C19A C20A H20F 109.9 . . ?
H20E C20A H20F 108.3 . . ?
O5A C21A H21E 109.8 . . ?
O5A C21A H21F 109.8 . . ?
O5A C21A C22A 109.3(4) . . ?
H21E C21A H21F 108.3 . . ?
C22A C21A H21E 109.8 . . ?
C22A C21A H21F 109.8 . . ?
C23A C22A C21A 120.7(4) . . ?
C27A C22A C21A 120.0(5) . . ?
C27A C22A C23A 119.3(5) . . ?
C22A C23A H23A 119.7 . . ?
C22A C23A C24A 120.5(4) . . ?
C24A C23A H23A 119.7 . . ?
C23A C24A H24A 120.0 . . ?
C25A C24A C23A 119.9(5) . . ?
C25A C24A H24A 120.0 . . ?
C24A C25A C28A 120.6(5) . . ?
C26A C25A C24A 118.9(4) . . ?
C26A C25A C28A 120.5(4) . . ?
C25A C26A H26A 119.2 . . ?
C25A C26A C27A 121.5(4) . . ?
C27A C26A H26A 119.2 . . ?
C22A C27A C26A 119.8(5) . . ?
C22A C27A H27A 120.1 . . ?
C26A C27A H27A 120.1 . . ?
N1A C28A C25A 112.6(4) . . ?
N1A C28A H28C 109.1 . . ?
N1A C28A H28D 109.1 . . ?
C25A C28A H28C 109.1 . . ?
C25A C28A H28D 109.1 . . ?
H28C C28A H28D 107.8 . . ?
C29 O6 H6 109.5 . . ?
O6 C29 H29A 109.5 . . ?
O6 C29 H29B 109.5 . . ?
O6 C29 H29C 109.5 . . ?
H29A C29 H29B 109.5 . . ?
H29A C29 H29C 109.5 . . ?
H29B C29 H29C 109.5 . . ?
C29A O6A H6A 117(5) . . ?
O6A C29A H29D 109.5 . . ?
O6A C29A H29E 109.5 . . ?
O6A C29A H29F 109.5 . . ?
H29D C29A H29E 109.5 . . ?
H29D C29A H29F 109.5 . . ?
H29E C29A H29F 109.5 . . ?
C20 O5B C21 121.0(10) . . ?

loop_
_geom_bond_atom_site_label_1
_geom_bond_atom_site_label_2
_geom_bond_distance
_geom_bond_site_symmetry_2
_geom_bond_publ_flag
O1 C1 1.230(6) . ?
O2 C8 1.230(6) . ?
O3 C16 1.429(7) . ?
O3 C17 1.428(6) . ?
O4 C18 1.417(6) . ?
O4 C19 1.424(7) . ?
O5 C20 1.391(8) . ?
O5 C21 1.449(7) . ?
N1 H1 0.8600 . ?
N1 C1 1.349(6) . ?
N1 C28 1.467(6) . ?
N2 H2A 0.8667 . ?
N2 H2B 0.8681 . ?
N2 C4 1.407(6) . ?
N3 H3 0.8600 . ?
N3 C8 1.347(6) . ?
N3 C9 1.465(6) . ?
C1 C2 1.497(6) . ?
C2 C3 1.389(6) . ?
C2 C7 1.408(6) . ?
C3 H3A 0.9300 . ?
C3 C4 1.396(7) . ?
C4 C5 1.399(6) . ?
C5 H5 0.9300 . ?
C5 C6 1.385(6) . ?
C6 C7 1.381(7) . ?
C6 C8 1.511(6) . ?
C7 H7 0.9300 . ?
C9 H9A 0.9700 . ?
C9 H9B 0.9700 . ?
C9 C10 1.508(6) . ?
C10 C11 1.382(7) . ?
C10 C15 1.387(8) . ?
C11 H11 0.9300 . ?
C11 C12 1.398(7) . ?
C12 H12 0.9300 . ?
C12 C13 1.380(8) . ?
C13 C14 1.387(7) . ?
C13 C16 1.517(7) . ?
C14 H14 0.9300 . ?
C14 C15 1.392(7) . ?
C15 H15 0.9300 . ?
C16 H16A 0.9700 . ?
C16 H16B 0.9700 . ?
C17 H17A 0.9700 . ?
C17 H17B 0.9700 . ?
C17 C18 1.521(8) . ?
C18 H18A 0.9700 . ?
C18 H18B 0.9700 . ?
C19 H19A 0.9700 . ?
C19 H19B 0.9700 . ?
C19 C20 1.438(8) . ?
C20 H20A 0.9700 . ?
C20 H20B 0.9700 . ?
C20 H20C 0.9700 . ?
C20 H20D 0.9700 . ?
C20 O5B 1.329(13) . ?
C21 H21A 0.9700 . ?
C21 H21B 0.9700 . ?
C21 H21C 0.9700 . ?
C21 H21D 0.9700 . ?
C21 C22 1.514(7) . ?
C21 O5B 1.399(12) . ?
C22 C0AA 1.396(8) . ?
C22 C27 1.381(8) . ?
C0AA H0AA 0.9300 . ?
C0AA C24 1.386(7) . ?
C24 H24 0.9300 . ?
C24 C25 1.389(8) . ?
C25 C26 1.385(7) . ?
C25 C28 1.505(6) . ?
C26 H26 0.9300 . ?
C26 C27 1.402(7) . ?
C27 H27 0.9300 . ?
C28 H28A 0.9700 . ?
C28 H28B 0.9700 . ?
O1A C1A 1.226(6) . ?
O2A C8A 1.227(6) . ?
O3A C16A 1.425(6) . ?
O3A C17A 1.420(7) . ?
O4A C18A 1.427(7) . ?
O4A C19A 1.416(6) . ?
O5A C20A 1.428(6) . ?
O5A C21A 1.413(6) . ?
N1A H1A 0.8600 . ?
N1A C1A 1.353(6) . ?
N1A C28A 1.463(6) . ?
N2A H2AA 0.8618 . ?
N2A H2AB 0.92(6) . ?
N2A C4A 1.406(6) . ?
N3A H3AA 0.8600 . ?
N3A C8A 1.351(6) . ?
N3A C9A 1.460(6) . ?
C1A C2A 1.501(6) . ?
C2A C3A 1.399(6) . ?
C2A C7A 1.389(6) . ?
C3A H3AB 0.9300 . ?
C3A C4A 1.391(7) . ?
C4A C5A 1.393(6) . ?
C5A H5A 0.9300 . ?
C5A C6A 1.395(6) . ?
C6A C7A 1.388(7) . ?
C6A C8A 1.496(6) . ?
C7A H7A 0.9300 . ?
C9A H9AA 0.9700 . ?
C9A H9AB 0.9700 . ?
C9A C10A 1.515(7) . ?
C10A C11A 1.381(8) . ?
C10A C15A 1.384(7) . ?
C11A H11A 0.9300 . ?
C11A C12A 1.394(8) . ?
C12A H12A 0.9300 . ?
C12A C13A 1.388(7) . ?
C13A C14A 1.376(8) . ?
C13A C16A 1.504(7) . ?
C14A H14A 0.9300 . ?
C14A C15A 1.405(7) . ?
C15A H15A 0.9300 . ?
C16A H16C 0.9700 . ?
C16A H16D 0.9700 . ?
C17A H17C 0.9700 . ?
C17A H17D 0.9700 . ?
C17A C18A 1.483(8) . ?
C18A H18C 0.9700 . ?
C18A H18D 0.9700 . ?
C19A H19C 0.9700 . ?
C19A H19D 0.9700 . ?
C19A C20A 1.505(7) . ?
C20A H20E 0.9700 . ?
C20A H20F 0.9700 . ?
C21A H21E 0.9700 . ?
C21A H21F 0.9700 . ?
C21A C22A 1.511(7) . ?
C22A C23A 1.388(8) . ?
C22A C27A 1.384(7) . ?
C23A H23A 0.9300 . ?
C23A C24A 1.404(7) . ?
C24A H24A 0.9300 . ?
C24A C25A 1.389(7) . ?
C25A C26A 1.378(8) . ?
C25A C28A 1.509(6) . ?
C26A H26A 0.9300 . ?
C26A C27A 1.393(7) . ?
C27A H27A 0.9300 . ?
C28A H28C 0.9700 . ?
C28A H28D 0.9700 . ?
O6 H6 0.8200 . ?
O6 C29 1.433(7) . ?
C29 H29A 0.9600 . ?
C29 H29B 0.9600 . ?
C29 H29C 0.9600 . ?
O6A H6A 0.82(2) . ?
O6A C29A 1.427(6) . ?
C29A H29D 0.9600 . ?
C29A H29E 0.9600 . ?
C29A H29F 0.9600 . ?

loop_
_twin_individual_id
_twin_individual_mass_fraction_refined
1 0.5(3)
2 0.5(3)
